data_2230965
loop_
_publ_author_name
'Wang, Xia'
'Niu, Jun-long'

_publ_section_title
;
 Bis{\m-1-[(2-ethyl-1<i>H</i>-imidazol-1-yl)methyl]-1<i>H</i>-benzotriazole}bis(iodidocadmium)
;
_journal_coeditor_code ZQ2107
_journal_issue 7
_journal_name_full 'Acta Crystallographica Section E'
_journal_page_first m882
_journal_paper_doi 10.1107/S1600536811021179
_journal_volume 67
_journal_year 2011
_chemical_formula_iupac '[Cd2 I4 (C12 H13 N5)2]'
_chemical_formula_moiety 'C24 H26 Cd2 I4 N10'
_chemical_formula_sum 'C24 H26 Cd2 I4 N10'
_chemical_formula_weight 1186.95
_chemical_name_systematic
;
Bis{\m-1-[(2-ethyl-1<i>H</i>-imidazol-1-yl)methyl]-1<i>H</i>-
benzotriazole}bis(iodidocadmium)
;
_space_group_crystal_system triclinic
_space_group_IT_number 2
_space_group_name_Hall '-P 1'
_space_group_name_H-M_alt 'P -1'
_symmetry_space_group_name_Hall '-P 1'
_symmetry_space_group_name_H-M 'P -1'
_atom_sites_solution_hydrogens geom
_atom_sites_solution_primary direct
_atom_sites_solution_secondary difmap
_audit_creation_method
;
CrysAlisPro, Agilent Technologies,
Version 1.171.34.49 (release 20-01-2011 CrysAlis171 .NET)
(compiled Jan 20 2011,15:58:25)
;
_cell_angle_alpha 78.849(5)
_cell_angle_beta 86.020(5)
_cell_angle_gamma 77.538(5)
_cell_formula_units_Z 1
_cell_length_a 7.8323(4)
_cell_length_b 10.0657(6)
_cell_length_c 11.2335(7)
_cell_measurement_reflns_used 6849
_cell_measurement_temperature 290(2)
_cell_measurement_theta_max 26.3067
_cell_measurement_theta_min 3.0307
_cell_volume 848.08(9)
_computing_cell_refinement
;
CrysAlis PRO (Agilent, 2010)
;
_computing_data_collection
;
CrysAlis PRO (Agilent, 2010)
;
_computing_data_reduction
;
CrysAlis PRO (Agilent, 2010)
;
_computing_molecular_graphics
;
OLEX2 (Dolomanov <i>et al.</i>, 2009)
;
_computing_publication_material
;
OLEX2 (Dolomanov <i>et al.</i>, 2009) and publCIF (Westrip,
2010)
;
_computing_structure_refinement 'SHELXL97 (Sheldrick, 2008)'
_computing_structure_solution 'SHELXS97 (Sheldrick, 2008)'
_diffrn_ambient_temperature 290(2)
_diffrn_detector_area_resol_mean 16.2312
_diffrn_measured_fraction_theta_full 0.999
_diffrn_measured_fraction_theta_max 0.999
_diffrn_measurement_device_type 'Agilent Xcalibur Eos Gemini'
_diffrn_measurement_method \w
_diffrn_radiation_monochromator graphite
_diffrn_radiation_source 'Enhance (Mo) X-ray Source'
_diffrn_radiation_type 'Mo K\a'
_diffrn_radiation_wavelength 0.7107
_diffrn_reflns_av_R_equivalents 0.0313
_diffrn_reflns_limit_h_max 9
_diffrn_reflns_limit_h_min -9
_diffrn_reflns_limit_k_max 12
_diffrn_reflns_limit_k_min -12
_diffrn_reflns_limit_l_max 14
_diffrn_reflns_limit_l_min -14
_diffrn_reflns_number 13998
_diffrn_reflns_theta_full 26.36
_diffrn_reflns_theta_max 26.3067
_diffrn_reflns_theta_min 3.0307
_exptl_absorpt_coefficient_mu 4.925
_exptl_absorpt_correction_T_max 0.487
_exptl_absorpt_correction_T_min 0.287
_exptl_absorpt_correction_type gaussian
_exptl_absorpt_process_details
;
[numerical absorption correction based on Gaussian integration over
a multifaceted crystal model (CrysAlis PRO; Agilent, 2010)]
;
_exptl_crystal_colour colourless
_exptl_crystal_density_diffrn 2.324
_exptl_crystal_density_method 'not measured'
_exptl_crystal_description prismatic
_exptl_crystal_F_000 548
_exptl_crystal_size_max 0.2489
_exptl_crystal_size_mid 0.2119
_exptl_crystal_size_min 0.1482
_refine_diff_density_max 0.821
_refine_diff_density_min -1.049
_refine_ls_extinction_method none
_refine_ls_goodness_of_fit_ref 1.075
_refine_ls_hydrogen_treatment constr
_refine_ls_matrix_type full
_refine_ls_number_parameters 182
_refine_ls_number_reflns 3462
_refine_ls_number_restraints 0
_refine_ls_restrained_S_all 1.075
_refine_ls_R_factor_all 0.0334
_refine_ls_R_factor_gt 0.0265
_refine_ls_shift/su_max 0.002
_refine_ls_shift/su_mean 0.000
_refine_ls_structure_factor_coef Fsqd
_refine_ls_weighting_details 'w=1/[\s^2^(Fo^2^)+(0.0260P)^2^+0.3471P] where P=(Fo^2^+2Fc^2^)/3'
_refine_ls_weighting_scheme calc
_refine_ls_wR_factor_gt 0.0581
_refine_ls_wR_factor_ref 0.0613
_reflns_number_gt 2961
_reflns_number_total 3462
_reflns_threshold_expression I>2\s(I)
_cod_data_source_file zq2107.cif
_cod_data_source_block I
_cod_database_code 2230965
_cod_database_fobs_code 2230965

loop_
_space_group_symop_id
_space_group_symop_operation_xyz
1 'x, y, z'
2 '-x, -y, -z'

loop_
_atom_site_type_symbol
_atom_site_label
_atom_site_fract_x
_atom_site_fract_y
_atom_site_fract_z
_atom_site_U_iso_or_equiv
_atom_site_adp_type
_atom_site_calc_flag
_atom_site_refinement_flags
_atom_site_occupancy
_atom_site_symmetry_multiplicity
_atom_site_disorder_assembly
_atom_site_disorder_group
I I1 0.49488(4) 1.31204(3) 0.40337(2) 0.04897(9) Uani d . 1 1 . .
I I2 -0.04748(4) 1.42680(3) 0.22432(3) 0.06153(11) Uani d . 1 1 . .
Cd Cd1 0.27758(4) 1.26989(3) 0.24333(2) 0.03657(9) Uani d . 1 1 . .
N N1 0.2561(4) 1.0409(3) 0.2834(3) 0.0385(7) Uani d . 1 1 . .
N N2 0.4017(4) 0.9559(3) 0.2627(3) 0.0389(7) Uani d . 1 1 . .
N N3 0.3713(4) 0.8276(3) 0.2862(3) 0.0350(7) Uani d . 1 1 . .
N N4 0.5058(4) 0.7062(3) 0.1294(3) 0.0354(7) Uani d . 1 1 . .
N N5 0.5744(4) 0.7249(3) -0.0641(3) 0.0370(7) Uani d . 1 1 . .
C C1 0.2006(5) 0.8280(4) 0.3244(3) 0.0343(8) Uani d . 1 1 . .
C C2 0.1274(5) 0.9679(4) 0.3215(3) 0.0356(8) Uani d . 1 1 . .
C C3 -0.0491(5) 1.0113(4) 0.3544(4) 0.0451(10) Uani d . 1 1 . .
H H3 -0.1003 1.1043 0.3512 0.054 Uiso calc R 1 1 . .
C C4 -0.1422(6) 0.9082(5) 0.3916(4) 0.0514(11) Uani d . 1 1 . .
H H4 -0.2598 0.9322 0.4139 0.062 Uiso calc R 1 1 . .
C C5 -0.0643(6) 0.7676(5) 0.3966(4) 0.0525(11) Uani d . 1 1 . .
H H5 -0.1322 0.7018 0.4236 0.063 Uiso calc R 1 1 . .
C C6 0.1076(6) 0.7234(4) 0.3635(4) 0.0469(10) Uani d . 1 1 . .
H H6 0.1583 0.6303 0.3670 0.056 Uiso calc R 1 1 . .
C C7 0.5056(5) 0.7136(4) 0.2573(3) 0.0421(9) Uani d . 1 1 . .
H H7A 0.4851 0.6274 0.3059 0.051 Uiso calc R 1 1 . .
H H7B 0.6192 0.7258 0.2772 0.051 Uiso calc R 1 1 . .
C C8 0.3756(5) 0.6688(4) 0.0752(4) 0.0432(9) Uani d . 1 1 . .
H H8 0.2762 0.6414 0.1132 0.052 Uiso calc R 1 1 . .
C C9 0.4206(5) 0.6798(4) -0.0435(4) 0.0440(9) Uani d . 1 1 . .
H H9 0.3570 0.6598 -0.1023 0.053 Uiso calc R 1 1 . .
C C10 0.6246(5) 0.7411(3) 0.0414(3) 0.0330(8) Uani d . 1 1 . .
C C11 0.7851(5) 0.7927(4) 0.0590(4) 0.0442(9) Uani d . 1 1 . .
H H11B 0.8741 0.7642 -0.0007 0.053 Uiso calc R 1 1 . .
H H11A 0.8297 0.7494 0.1388 0.053 Uiso calc R 1 1 . .
C C12 0.7549(6) 0.9494(4) 0.0479(4) 0.0564(11) Uani d . 1 1 . .
H H12B 0.7143 0.9933 -0.0316 0.085 Uiso calc R 1 1 . .
H H12C 0.8626 0.9748 0.0607 0.085 Uiso calc R 1 1 . .
H H12A 0.6687 0.9786 0.1078 0.085 Uiso calc R 1 1 . .

loop_
_atom_site_aniso_label
_atom_site_aniso_U_11
_atom_site_aniso_U_22
_atom_site_aniso_U_33
_atom_site_aniso_U_12
_atom_site_aniso_U_13
_atom_site_aniso_U_23
I1 0.04834(17) 0.06438(19) 0.03873(15) -0.02051(14) -0.00434(12) -0.00950(13)
I2 0.04034(16) 0.04634(17) 0.0956(3) -0.00025(13) -0.00964(16) -0.01437(16)
Cd1 0.03734(16) 0.03522(15) 0.03821(16) -0.00826(12) 0.00067(12) -0.00907(12)
N1 0.0398(18) 0.0340(17) 0.0428(18) -0.0096(14) 0.0045(15) -0.0097(14)
N2 0.0433(18) 0.0328(17) 0.0398(17) -0.0086(14) 0.0052(15) -0.0065(14)
N3 0.0410(17) 0.0326(16) 0.0298(15) -0.0068(14) 0.0026(13) -0.0037(12)
N4 0.0390(17) 0.0341(16) 0.0343(16) -0.0070(14) 0.0003(14) -0.0103(13)
N5 0.0422(18) 0.0361(17) 0.0344(17) -0.0120(14) 0.0013(14) -0.0074(13)
C1 0.039(2) 0.038(2) 0.0278(18) -0.0134(17) -0.0008(16) -0.0064(15)
C2 0.039(2) 0.040(2) 0.0297(18) -0.0114(17) 0.0007(16) -0.0074(16)
C3 0.040(2) 0.050(2) 0.047(2) -0.0078(19) 0.0020(19) -0.0138(19)
C4 0.038(2) 0.071(3) 0.049(2) -0.019(2) 0.0026(19) -0.015(2)
C5 0.053(3) 0.061(3) 0.053(3) -0.036(2) 0.004(2) -0.007(2)
C6 0.058(3) 0.042(2) 0.045(2) -0.020(2) 0.003(2) -0.0083(18)
C7 0.046(2) 0.038(2) 0.038(2) 0.0005(18) -0.0032(18) -0.0041(17)
C8 0.042(2) 0.042(2) 0.050(2) -0.0147(18) 0.0083(19) -0.0142(19)
C9 0.044(2) 0.047(2) 0.049(2) -0.0176(19) 0.0011(19) -0.0195(19)
C10 0.0353(19) 0.0265(17) 0.037(2) -0.0068(15) 0.0012(16) -0.0058(15)
C11 0.039(2) 0.051(2) 0.046(2) -0.0116(19) -0.0028(18) -0.0127(19)
C12 0.055(3) 0.059(3) 0.062(3) -0.028(2) -0.001(2) -0.011(2)

loop_
_atom_type_symbol
_atom_type_description
_atom_type_scat_dispersion_real
_atom_type_scat_dispersion_imag
_atom_type_scat_source
C C 0.0033 0.0016 'International Tables Vol C Tables 4.2.6.8 and 6.1.1.4'
H H 0.0000 0.0000 'International Tables Vol C Tables 4.2.6.8 and 6.1.1.4'
N N 0.0061 0.0033 'International Tables Vol C Tables 4.2.6.8 and 6.1.1.4'
Cd Cd -0.8075 1.2024 'International Tables Vol C Tables 4.2.6.8 and 6.1.1.4'
I I -0.4742 1.8119 'International Tables Vol C Tables 4.2.6.8 and 6.1.1.4'

loop_
_geom_angle_atom_site_label_1
_geom_angle_atom_site_label_2
_geom_angle_atom_site_label_3
_geom_angle_site_symmetry_1
_geom_angle_site_symmetry_3
_geom_angle
_geom_angle_publ_flag
I2 Cd1 I1 . . 118.809(14) ?
N1 Cd1 I1 . . 109.18(8) ?
N1 Cd1 I2 . . 108.30(8) ?
N1 N2 N3 . . 107.9(3) ?
N1 C2 C1 . . 107.6(3) ?
N1 C2 C3 . . 131.4(4) ?
N2 N1 Cd1 . . 113.7(2) ?
N2 N1 C2 . . 109.7(3) ?
N2 N3 C1 . . 111.1(3) ?
N2 N3 C7 . . 119.6(3) ?
N3 C1 C2 . . 103.7(3) ?
N3 C1 C6 . . 133.2(4) ?
N3 C7 N4 . . 110.9(3) ?
N3 C7 H7A . . 109.5 ?
N3 C7 H7B . . 109.5 ?
N4 C7 H7A . . 109.5 ?
N4 C7 H7B . . 109.5 ?
N4 C8 H8 . . 126.8 ?
N4 C10 C11 . . 126.0(3) ?
N5 Cd1 I1 2_675 . 106.59(8) ?
N5 Cd1 I2 2_675 . 112.86(8) ?
N5 Cd1 N1 2_675 . 99.31(11) ?
N5 C9 H9 . . 125.4 ?
N5 C10 N4 . . 109.1(3) ?
N5 C10 C11 . . 124.9(3) ?
C1 N3 C7 . . 128.9(3) ?
C1 C2 C3 . . 121.0(4) ?
C1 C6 H6 . . 122.4 ?
C2 N1 Cd1 . . 136.6(2) ?
C2 C3 H3 . . 121.9 ?
C3 C4 H4 . . 119.1 ?
C3 C4 C5 . . 121.9(4) ?
C4 C3 C2 . . 116.1(4) ?
C4 C3 H3 . . 121.9 ?
C4 C5 H5 . . 118.6 ?
C5 C4 H4 . . 119.1 ?
C5 C6 C1 . . 115.2(4) ?
C5 C6 H6 . . 122.4 ?
C6 C1 C2 . . 123.0(4) ?
C6 C5 C4 . . 122.8(4) ?
C6 C5 H5 . . 118.6 ?
H7A C7 H7B . . 108.0 ?
C8 N4 C7 . . 124.5(3) ?
C8 C9 N5 . . 109.3(4) ?
C8 C9 H9 . . 125.4 ?
C9 N5 Cd1 . 2_675 122.4(3) ?
C9 C8 N4 . . 106.4(4) ?
C9 C8 H8 . . 126.8 ?
C10 N4 C7 . . 127.6(3) ?
C10 N4 C8 . . 107.8(3) ?
C10 N5 Cd1 . 2_675 129.4(3) ?
C10 N5 C9 . . 107.5(3) ?
C10 C11 H11B . . 108.7 ?
C10 C11 H11A . . 108.7 ?
C10 C11 C12 . . 114.1(3) ?
C11 C12 H12B . . 109.5 ?
C11 C12 H12C . . 109.5 ?
C11 C12 H12A . . 109.5 ?
H11B C11 H11A . . 107.6 ?
C12 C11 H11B . . 108.7 ?
C12 C11 H11A . . 108.7 ?
H12B C12 H12C . . 109.5 ?
H12B C12 H12A . . 109.5 ?
H12C C12 H12A . . 109.5 ?

loop_
_geom_bond_atom_site_label_1
_geom_bond_atom_site_label_2
_geom_bond_site_symmetry_2
_geom_bond_distance
_geom_bond_publ_flag
I1 Cd1 . 2.7094(4) ?
I2 Cd1 . 2.6892(4) ?
Cd1 N1 . 2.302(3) ?
Cd1 N5 2_675 2.250(3) ?
N1 N2 . 1.306(4) ?
N1 C2 . 1.371(5) ?
N2 N3 . 1.337(4) ?
N3 C1 . 1.375(5) ?
N3 C7 . 1.451(5) ?
N4 C7 . 1.452(5) ?
N4 C8 . 1.376(5) ?
N4 C10 . 1.359(5) ?
N5 Cd1 2_675 2.250(3) ?
N5 C9 . 1.367(5) ?
N5 C10 . 1.323(4) ?
C1 C2 . 1.396(5) ?
C1 C6 . 1.393(5) ?
C2 C3 . 1.403(5) ?
C3 H3 . 0.9300 ?
C3 C4 . 1.379(6) ?
C4 H4 . 0.9300 ?
C4 C5 . 1.406(6) ?
C5 H5 . 0.9300 ?
C5 C6 . 1.373(6) ?
C6 H6 . 0.9300 ?
C7 H7A . 0.9700 ?
C7 H7B . 0.9700 ?
C8 H8 . 0.9300 ?
C8 C9 . 1.345(5) ?
C9 H9 . 0.9300 ?
C10 C11 . 1.499(5) ?
C11 H11B . 0.9700 ?
C11 H11A . 0.9700 ?
C11 C12 . 1.525(6) ?
C12 H12B . 0.9600 ?
C12 H12C . 0.9600 ?
C12 H12A . 0.9600 ?

loop_
_geom_torsion_atom_site_label_1
_geom_torsion_atom_site_label_2
_geom_torsion_atom_site_label_3
_geom_torsion_atom_site_label_4
_geom_torsion_site_symmetry_1
_geom_torsion_site_symmetry_2
_geom_torsion_site_symmetry_3
_geom_torsion_site_symmetry_4
_geom_torsion
_geom_torsion_publ_flag
I1 Cd1 N1 N2 . . . . -66.6(2) ?
I1 Cd1 N1 C2 . . . . 115.3(3) ?
I2 Cd1 N1 N2 . . . . 162.7(2) ?
I2 Cd1 N1 C2 . . . . -15.4(4) ?
Cd1 N1 N2 N3 . . . . -178.4(2) ?
Cd1 N1 C2 C1 . . . . 178.3(3) ?
Cd1 N1 C2 C3 . . . . -1.7(6) ?
Cd1 N5 C9 C8 2_675 . . . 171.0(2) ?
Cd1 N5 C10 N4 2_675 . . . -169.5(2) ?
Cd1 N5 C10 C11 2_675 . . . 11.7(5) ?
N1 N2 N3 C1 . . . . -0.5(4) ?
N1 N2 N3 C7 . . . . 172.9(3) ?
N1 C2 C3 C4 . . . . -178.6(4) ?
N2 N1 C2 C1 . . . . 0.1(4) ?
N2 N1 C2 C3 . . . . -179.9(4) ?
N2 N3 C1 C2 . . . . 0.5(4) ?
N2 N3 C1 C6 . . . . -177.1(4) ?
N2 N3 C7 N4 . . . . -81.1(4) ?
N3 C1 C2 N1 . . . . -0.4(4) ?
N3 C1 C2 C3 . . . . 179.6(3) ?
N3 C1 C6 C5 . . . . 178.9(4) ?
N4 C8 C9 N5 . . . . -0.8(4) ?
N4 C10 C11 C12 . . . . -88.4(5) ?
N5 Cd1 N1 N2 2_675 . . . 44.7(3) ?
N5 Cd1 N1 C2 2_675 . . . -133.4(4) ?
N5 C10 C11 C12 . . . . 90.2(5) ?
C1 N3 C7 N4 . . . . 90.9(4) ?
C1 C2 C3 C4 . . . . 1.4(6) ?
C2 N1 N2 N3 . . . . 0.2(4) ?
C2 C1 C6 C5 . . . . 1.6(6) ?
C2 C3 C4 C5 . . . . 0.2(6) ?
C3 C4 C5 C6 . . . . -1.0(7) ?
C4 C5 C6 C1 . . . . 0.1(6) ?
C6 C1 C2 N1 . . . . 177.6(3) ?
C6 C1 C2 C3 . . . . -2.4(6) ?
C7 N3 C1 C2 . . . . -172.0(3) ?
C7 N3 C1 C6 . . . . 10.3(7) ?
C7 N4 C8 C9 . . . . 177.7(3) ?
C7 N4 C10 N5 . . . . -177.4(3) ?
C7 N4 C10 C11 . . . . 1.3(6) ?
C8 N4 C7 N3 . . . . -69.3(5) ?
C8 N4 C10 N5 . . . . -0.9(4) ?
C8 N4 C10 C11 . . . . 177.9(3) ?
C9 N5 C10 N4 . . . . 0.4(4) ?
C9 N5 C10 C11 . . . . -178.4(3) ?
C10 N4 C7 N3 . . . . 106.8(4) ?
C10 N4 C8 C9 . . . . 1.0(4) ?
C10 N5 C9 C8 . . . . 0.3(4) ?
